data_4312708
loop_
_publ_author_name
'Daniele Belletti'
'Claudia Graiff'
'Chiara Massera'
'Alex Minarelli'
'Giovanni Predieri'
'Antonio Tiripicchio'
'Domenico Acquotti'

_publ_contact_author
;
  Dr. Claudia Graiff
  Dipartimento di Chimica GIAF, Universita' di Parma
  Parco Area delle Scienze 17/A, I-43100 Parma, Italy
;
_publ_contact_author_email claudia.graiff@unipr.it
_publ_section_title
;
 Reactivity of Ph2P(Se)CH2C6H4CH2P(Se)Ph2 with [M3(CO)12] (M = Ru or Fe).
 Synthesis and Characterization of the New Carbene Cluster
 [Ru3(\m3-Se)(\m3-H)(\m2-PPh2)(CO)6(\m2-CHC6H4CH2PPh2)]
;
_journal_name_full 'Inorganic Chemistry'
_journal_page_first 8509
_journal_page_last 8518
_journal_paper_doi 10.1021/ic034887m
_journal_volume 42
_journal_year 2003
_chemical_formula_sum 'C42 H32 O12 P2 Ru3'
_chemical_formula_weight 1093.83
_space_group_IT_number 15
_symmetry_cell_setting monoclinic
_symmetry_space_group_name_Hall '-C 2yc'
_symmetry_space_group_name_H-M 'C 1 2/c 1'
_atom_sites_solution_hydrogens geom
_atom_sites_solution_primary direct
_atom_sites_solution_secondary difmap
_audit_creation_method SHELXL-97
_cell_angle_alpha 90.00
_cell_angle_beta 118.26(2)
_cell_angle_gamma 90.00
_cell_formula_units_Z 8
_cell_length_a 46.185(5)
_cell_length_b 9.993(5)
_cell_length_c 22.311(3)
_cell_measurement_reflns_used 30
_cell_measurement_temperature 293(2)
_cell_measurement_theta_max 18
_cell_measurement_theta_min 12
_cell_volume 9070(5)
_computing_structure_refinement 'SHELXL-97 (Sheldrick, 1997)'
_computing_structure_solution 'SHELXS-97 (Sheldrick, 1990)'
_diffrn_ambient_temperature 293(2)
_diffrn_measured_fraction_theta_full 0.994
_diffrn_measured_fraction_theta_max 0.994
_diffrn_measurement_device_type 'Philips PW1100'
_diffrn_measurement_method '\q/2\q scans'
_diffrn_radiation_monochromator graphite
_diffrn_radiation_source 'fine-focus sealed tube'
_diffrn_radiation_type MoK\a
_diffrn_radiation_wavelength 0.71073
_diffrn_reflns_av_R_equivalents 0.0800
_diffrn_reflns_av_sigmaI/netI 0.1570
_diffrn_reflns_limit_h_max 48
_diffrn_reflns_limit_h_min -47
_diffrn_reflns_limit_k_max 10
_diffrn_reflns_limit_k_min 0
_diffrn_reflns_limit_l_max 23
_diffrn_reflns_limit_l_min -23
_diffrn_reflns_number 10688
_diffrn_reflns_theta_full 22.02
_diffrn_reflns_theta_max 22.02
_diffrn_reflns_theta_min 3.00
_diffrn_standards_interval_count 100
_diffrn_standards_number 1
_exptl_absorpt_coefficient_mu 1.114
_exptl_absorpt_correction_T_max 1
_exptl_absorpt_correction_T_min 0.725
_exptl_absorpt_correction_type empirical
_exptl_crystal_colour orange
_exptl_crystal_density_diffrn 1.602
_exptl_crystal_density_method 'not measured'
_exptl_crystal_description prismatic
_exptl_crystal_F_000 4336
_exptl_crystal_size_max 0.37
_exptl_crystal_size_mid 0.32
_exptl_crystal_size_min 0.18
_refine_diff_density_max 1.050
_refine_diff_density_min -0.531
_refine_diff_density_rms 0.114
_refine_ls_extinction_method none
_refine_ls_goodness_of_fit_ref 0.871
_refine_ls_hydrogen_treatment mixed
_refine_ls_matrix_type full
_refine_ls_number_parameters 538
_refine_ls_number_reflns 5552
_refine_ls_number_restraints 0
_refine_ls_restrained_S_all 0.871
_refine_ls_R_factor_all 0.1255
_refine_ls_R_factor_gt 0.0484
_refine_ls_shift/su_max 0.033
_refine_ls_shift/su_mean 0.001
_refine_ls_structure_factor_coef Fsqd
_refine_ls_weighting_details 'calc w=1/[\s^2^(Fo^2^)+(0.0571P)^2^+0.0000P] where P=(Fo^2^+2Fc^2^)/3'
_refine_ls_weighting_scheme calc
_refine_ls_wR_factor_gt 0.1192
_refine_ls_wR_factor_ref 0.1431
_reflns_number_gt 2673
_reflns_number_total 5552
_reflns_threshold_expression >2sigma(I)
_cod_data_source_file ic034887msi20030730_124443_1.cif
_cod_data_source_block prova
_cod_depositor_comments
;
The following automatic conversions were performed:

data name '_atom_site_symetry_multiplicity' was replaced with
'_atom_site_symmetry_multiplicity' as specified in the replacement
file 'data/replacement-values/replacement_tags.lst'.

Automatic conversion script
Id: cif_correct_tags 9268 2022-04-12 08:56:07Z antanas 
;
_cod_database_code 4312708

loop_
_symmetry_equiv_pos_as_xyz
'x, y, z'
'-x, y, -z+1/2'
'x+1/2, y+1/2, z'
'-x+1/2, y+1/2, -z+1/2'
'-x, -y, -z'
'x, -y, z-1/2'
'-x+1/2, -y+1/2, -z'
'x+1/2, -y+1/2, z-1/2'

loop_
_atom_site_label
_atom_site_type_symbol
_atom_site_fract_x
_atom_site_fract_y
_atom_site_fract_z
_atom_site_U_iso_or_equiv
_atom_site_adp_type
_atom_site_occupancy
_atom_site_symmetry_multiplicity
_atom_site_calc_flag
_atom_site_refinement_flags
_atom_site_disorder_assembly
_atom_site_disorder_group
Ru1 Ru -0.09347(2) -0.02274(10) -0.17305(5) 0.0403(3) Uani 1 1 d . . .
Ru2 Ru -0.15926(2) 0.00871(10) -0.29059(5) 0.0398(3) Uani 1 1 d . . .
Ru3 Ru -0.11208(3) -0.17571(11) -0.29615(6) 0.0471(3) Uani 1 1 d . . .
P1 P -0.08721(8) 0.1400(3) -0.09173(17) 0.0392(9) Uani 1 1 d . . .
P2 P -0.20109(8) 0.1485(3) -0.29490(16) 0.0378(9) Uani 1 1 d . . .
O1 O -0.1251(3) -0.2164(10) -0.1144(5) 0.079(3) Uani 1 1 d . . .
O2 O -0.0272(3) -0.1586(10) -0.0894(5) 0.081(3) Uani 1 1 d . . .
O3 O -0.0572(3) 0.1632(11) -0.2261(5) 0.087(4) Uani 1 1 d . . .
O4 O -0.0418(3) -0.2799(11) -0.2392(5) 0.082(3) Uani 1 1 d . . .
O5 O -0.1012(2) 0.0584(10) -0.3724(5) 0.069(3) Uani 1 1 d . . .
O6 O -0.1456(3) -0.3238(12) -0.4330(6) 0.107(4) Uani 1 1 d . . .
O7 O -0.1358(3) -0.3967(11) -0.2336(5) 0.076(3) Uani 1 1 d . . .
O8 O -0.1284(3) 0.2741(11) -0.3036(6) 0.099(4) Uani 1 1 d . . .
O9 O -0.1965(2) -0.0743(10) -0.4376(5) 0.076(3) Uani 1 1 d . . .
O10 O -0.1892(2) -0.2058(10) -0.2361(5) 0.072(3) Uani 1 1 d . . .
C1 C -0.1153(3) -0.1437(13) -0.1396(7) 0.057(4) Uani 1 1 d . . .
C2 C -0.0525(4) -0.1080(13) -0.1219(7) 0.054(4) Uani 1 1 d . . .
C3 C -0.0726(4) 0.0953(15) -0.2106(7) 0.063(4) Uani 1 1 d . . .
C4 C -0.0675(4) -0.2396(15) -0.2573(7) 0.063(4) Uani 1 1 d . . .
C5 C -0.1055(3) -0.0230(13) -0.3409(7) 0.052(4) Uani 1 1 d . . .
C6 C -0.1344(4) -0.2650(16) -0.3832(8) 0.070(5) Uani 1 1 d . . .
C7 C -0.1273(3) -0.3098(14) -0.2556(8) 0.059(4) Uani 1 1 d . . .
C8 C -0.1382(3) 0.1718(16) -0.2967(8) 0.067(4) Uani 1 1 d . . .
C9 C -0.1819(3) -0.0418(14) -0.3817(7) 0.053(4) Uani 1 1 d . . .
C10 C -0.1755(3) -0.1298(13) -0.2542(7) 0.052(4) Uani 1 1 d . . .
C11 C -0.1246(3) 0.2197(12) -0.0991(6) 0.042(3) Uani 1 1 d . . .
H11A H -0.1180 0.2825 -0.0618 0.021(14) Uiso 1 1 calc R . .
H11B H -0.1343 0.2714 -0.1409 0.021(14) Uiso 1 1 calc R . .
C12 C -0.1512(3) 0.1300(13) -0.0992(7) 0.046(3) Uani 1 1 d . . .
C13 C -0.1445(3) 0.0453(14) -0.0439(7) 0.054(4) Uani 1 1 d . . .
H13 H -0.1233 0.0447 -0.0078 0.046(18) Uiso 1 1 calc R . .
C14 C -0.1670(4) -0.0352(14) -0.0400(7) 0.060(4) Uani 1 1 d . . .
H14 H -0.1609 -0.0877 -0.0014 0.046(18) Uiso 1 1 calc R . .
C15 C -0.1984(4) -0.0413(14) -0.0910(7) 0.064(4) Uani 1 1 d . . .
H15 H -0.2138 -0.0984 -0.0890 0.046(18) Uiso 1 1 calc R . .
C16 C -0.2065(3) 0.0424(13) -0.1468(7) 0.054(4) Uani 1 1 d . . .
H16 H -0.2280 0.0412 -0.1819 0.046(18) Uiso 1 1 calc R . .
C17 C -0.1836(3) 0.1297(12) -0.1534(6) 0.040(3) Uani 1 1 d . . .
C18 C -0.1954(3) 0.2242(12) -0.2129(6) 0.043(3) Uani 1 1 d . . .
H18A H -0.1797 0.2970 -0.2008 0.021(14) Uiso 1 1 calc R . .
H18B H -0.2161 0.2625 -0.2206 0.021(14) Uiso 1 1 calc R . .
C19 C -0.0628(3) 0.2827(12) -0.0946(6) 0.043(3) Uani 1 1 d . . .
C20 C -0.0287(3) 0.2676(13) -0.0669(7) 0.054(4) Uani 1 1 d . . .
H20 H -0.0190 0.1872 -0.0461 0.051(17) Uiso 1 1 calc R . .
C21 C -0.0093(4) 0.3696(15) -0.0698(7) 0.063(4) Uani 1 1 d . . .
H21 H 0.0133 0.3570 -0.0510 0.051(17) Uiso 1 1 calc R . .
C22 C -0.0227(4) 0.4883(14) -0.0998(8) 0.065(4) Uani 1 1 d . . .
H22 H -0.0096 0.5565 -0.1023 0.051(17) Uiso 1 1 calc R . .
C23 C -0.0556(4) 0.5048(15) -0.1260(9) 0.094(6) Uani 1 1 d . . .
H23 H -0.0651 0.5859 -0.1463 0.051(17) Uiso 1 1 calc R . .
C24 C -0.0757(4) 0.4028(15) -0.1233(8) 0.080(5) Uani 1 1 d . . .
H24 H -0.0982 0.4173 -0.1413 0.051(17) Uiso 1 1 calc R . .
C25 C -0.0637(3) 0.0941(13) -0.0013(6) 0.043(3) Uani 1 1 d . . .
C26 C -0.0554(3) -0.0344(14) 0.0220(7) 0.056(4) Uani 1 1 d . . .
H26 H -0.0620 -0.1058 -0.0083 0.040(15) Uiso 1 1 calc R . .
C27 C -0.0366(4) -0.0577(17) 0.0937(9) 0.075(5) Uani 1 1 d . . .
H27 H -0.0300 -0.1448 0.1086 0.040(15) Uiso 1 1 calc R . .
C28 C -0.0282(4) 0.0379(18) 0.1398(8) 0.072(5) Uani 1 1 d . . .
H28 H -0.0167 0.0193 0.1861 0.040(15) Uiso 1 1 calc R . .
C29 C -0.0371(3) 0.1655(17) 0.1162(8) 0.063(4) Uani 1 1 d . . .
H29 H -0.0313 0.2354 0.1472 0.040(15) Uiso 1 1 calc R . .
C30 C -0.0549(3) 0.1940(13) 0.0461(7) 0.051(4) Uani 1 1 d . . .
H30 H -0.0607 0.2819 0.0318 0.040(15) Uiso 1 1 calc R . .
C31 C -0.2086(3) 0.2991(11) -0.3490(6) 0.038(3) Uani 1 1 d . . .
C32 C -0.2135(4) 0.2816(14) -0.4144(8) 0.075(5) Uani 1 1 d . . .
H32 H -0.2138 0.1957 -0.4307 0.10(2) Uiso 1 1 calc R . .
C33 C -0.2181(4) 0.3912(19) -0.4560(8) 0.096(6) Uani 1 1 d . . .
H33 H -0.2215 0.3774 -0.5001 0.10(2) Uiso 1 1 calc R . .
C34 C -0.2178(4) 0.5204(17) -0.4336(9) 0.075(5) Uani 1 1 d . . .
H34 H -0.2207 0.5928 -0.4621 0.10(2) Uiso 1 1 calc R . .
C35 C -0.2130(4) 0.5409(15) -0.3683(9) 0.082(5) Uani 1 1 d . . .
H35 H -0.2125 0.6268 -0.3518 0.10(2) Uiso 1 1 calc R . .
C36 C -0.2090(3) 0.4261(14) -0.3271(8) 0.065(4) Uani 1 1 d . . .
H36 H -0.2065 0.4383 -0.2836 0.10(2) Uiso 1 1 calc R . .
C37 C -0.2431(3) 0.0718(12) -0.3342(6) 0.038(3) Uani 1 1 d . . .
C38 C -0.2691(3) 0.1476(13) -0.3358(6) 0.052(4) Uani 1 1 d . . .
H38 H -0.2655 0.2319 -0.3158 0.066(19) Uiso 1 1 calc R . .
C39 C -0.3010(3) 0.0914(17) -0.3689(7) 0.066(4) Uani 1 1 d . . .
H39 H -0.3184 0.1370 -0.3683 0.066(19) Uiso 1 1 calc R . .
C40 C -0.3068(4) -0.0323(14) -0.4027(7) 0.054(4) Uani 1 1 d . . .
H40 H -0.3281 -0.0649 -0.4266 0.066(19) Uiso 1 1 calc R . .
C41 C -0.2820(4) -0.1032(12) -0.4008(7) 0.052(4) Uani 1 1 d . . .
H41 H -0.2860 -0.1860 -0.4222 0.066(19) Uiso 1 1 calc R . .
C42 C -0.2504(3) -0.0543(12) -0.3671(6) 0.046(4) Uani 1 1 d . . .
H42 H -0.2334 -0.1057 -0.3660 0.066(19) Uiso 1 1 calc R . .
O1S O -0.0539(6) -0.5630(11) -0.3431(8) 0.228(10) Uani 1 1 d . . .
O2S O -0.0931(3) -0.5865(10) -0.4728(7) 0.148(6) Uani 1 1 d . . .

loop_
_atom_site_aniso_label
_atom_site_aniso_U_11
_atom_site_aniso_U_22
_atom_site_aniso_U_33
_atom_site_aniso_U_23
_atom_site_aniso_U_13
_atom_site_aniso_U_12
Ru1 0.0387(7) 0.0418(7) 0.0375(7) -0.0024(6) 0.0156(5) -0.0033(6)
Ru2 0.0359(6) 0.0433(7) 0.0403(7) 0.0023(5) 0.0182(5) 0.0039(5)
Ru3 0.0454(7) 0.0478(7) 0.0467(7) -0.0071(6) 0.0206(6) 0.0051(6)
P1 0.036(2) 0.039(2) 0.040(2) 0.0001(17) 0.0148(18) 0.0006(17)
P2 0.036(2) 0.034(2) 0.039(2) 0.0017(16) 0.0146(18) 0.0014(16)
O1 0.085(8) 0.080(8) 0.069(8) -0.001(6) 0.034(7) -0.034(7)
O2 0.069(8) 0.082(8) 0.077(8) 0.011(6) 0.022(7) 0.029(7)
O3 0.088(8) 0.101(9) 0.081(8) -0.003(7) 0.046(7) -0.047(7)
O4 0.060(7) 0.118(9) 0.069(8) 0.007(7) 0.032(7) 0.025(7)
O5 0.081(8) 0.069(7) 0.055(7) 0.006(6) 0.030(6) 0.010(6)
O6 0.122(11) 0.106(10) 0.075(9) -0.044(8) 0.032(8) -0.005(8)
O7 0.071(8) 0.065(8) 0.087(9) -0.001(6) 0.033(7) 0.003(6)
O8 0.072(8) 0.080(8) 0.151(12) 0.018(8) 0.058(8) -0.020(7)
O9 0.075(8) 0.102(8) 0.048(7) -0.010(6) 0.026(6) 0.001(6)
O10 0.063(7) 0.064(7) 0.082(8) 0.014(6) 0.030(6) 0.008(6)
C1 0.057(10) 0.047(10) 0.058(11) -0.002(8) 0.020(9) -0.024(8)
C2 0.054(10) 0.052(9) 0.060(11) 0.004(8) 0.030(9) 0.005(8)
C3 0.064(11) 0.078(11) 0.045(10) -0.014(8) 0.023(9) -0.039(9)
C4 0.047(10) 0.080(11) 0.062(11) 0.008(9) 0.026(9) 0.019(9)
C5 0.063(10) 0.038(9) 0.048(10) 0.000(7) 0.021(8) 0.010(8)
C6 0.062(11) 0.079(12) 0.068(12) -0.015(10) 0.029(10) 0.001(9)
C7 0.054(10) 0.036(9) 0.073(12) -0.021(8) 0.019(9) -0.002(8)
C8 0.053(10) 0.069(11) 0.094(13) 0.004(10) 0.047(10) -0.006(9)
C9 0.054(10) 0.073(10) 0.028(8) -0.015(8) 0.016(8) -0.001(8)
C10 0.053(10) 0.036(9) 0.062(11) 0.007(7) 0.023(9) 0.002(7)
C11 0.037(8) 0.049(8) 0.030(8) 0.001(6) 0.009(7) -0.003(7)
C12 0.041(9) 0.052(9) 0.037(9) -0.003(7) 0.012(8) 0.000(7)
C13 0.037(9) 0.082(11) 0.043(9) 0.012(8) 0.018(8) 0.008(8)
C14 0.060(11) 0.082(11) 0.042(10) 0.013(9) 0.027(9) -0.006(9)
C15 0.071(12) 0.079(11) 0.054(11) 0.002(9) 0.038(10) -0.025(9)
C16 0.044(9) 0.066(10) 0.048(10) -0.010(8) 0.018(8) 0.000(8)
C17 0.045(9) 0.043(8) 0.038(9) -0.006(7) 0.024(8) -0.003(7)
C18 0.033(8) 0.047(8) 0.043(9) 0.005(7) 0.014(7) -0.003(6)
C19 0.039(9) 0.035(8) 0.050(9) -0.008(7) 0.018(7) -0.003(7)
C20 0.052(10) 0.042(9) 0.059(10) 0.005(7) 0.018(8) 0.004(8)
C21 0.045(10) 0.073(12) 0.074(12) -0.010(9) 0.030(9) -0.002(9)
C22 0.059(11) 0.037(9) 0.105(13) 0.007(9) 0.043(10) -0.007(9)
C23 0.056(11) 0.056(11) 0.149(17) 0.026(11) 0.030(11) -0.004(10)
C24 0.041(10) 0.068(11) 0.129(16) 0.027(11) 0.039(10) 0.005(9)
C25 0.036(8) 0.046(9) 0.032(8) 0.004(7) 0.004(7) 0.007(7)
C26 0.060(10) 0.058(10) 0.055(11) -0.004(8) 0.032(9) 0.002(8)
C27 0.087(13) 0.078(12) 0.064(13) 0.040(11) 0.039(11) 0.034(10)
C28 0.081(12) 0.088(13) 0.038(10) 0.000(11) 0.020(9) 0.001(11)
C29 0.045(10) 0.077(12) 0.055(12) -0.022(10) 0.014(9) -0.015(9)
C30 0.042(9) 0.045(9) 0.055(10) -0.004(8) 0.014(8) -0.002(7)
C31 0.035(8) 0.028(8) 0.037(9) 0.004(6) 0.006(7) 0.010(6)
C32 0.125(15) 0.049(10) 0.048(11) 0.002(9) 0.039(11) 0.011(9)
C33 0.141(18) 0.094(14) 0.048(11) 0.023(11) 0.040(12) 0.029(13)
C34 0.076(12) 0.073(13) 0.066(13) 0.003(10) 0.026(10) -0.017(10)
C35 0.082(13) 0.043(10) 0.095(15) 0.010(10) 0.021(11) 0.006(9)
C36 0.074(11) 0.050(10) 0.062(11) 0.018(9) 0.025(9) 0.004(8)
C37 0.027(8) 0.049(9) 0.034(8) 0.012(7) 0.010(7) 0.008(7)
C38 0.032(9) 0.063(10) 0.052(9) -0.013(8) 0.013(8) -0.002(8)
C39 0.034(10) 0.110(14) 0.056(11) -0.003(10) 0.022(8) 0.015(9)
C40 0.049(10) 0.055(10) 0.052(10) -0.004(8) 0.019(8) -0.016(8)
C41 0.059(11) 0.023(8) 0.067(11) -0.008(7) 0.024(9) -0.011(8)
C42 0.045(10) 0.035(8) 0.049(9) -0.007(7) 0.014(8) 0.012(7)
O1S 0.56(3) 0.056(8) 0.189(15) -0.029(9) 0.28(2) -0.012(13)
O2S 0.093(9) 0.064(7) 0.183(13) -0.067(8) -0.021(9) 0.046(7)

loop_
_atom_type_symbol
_atom_type_description
_atom_type_scat_dispersion_real
_atom_type_scat_dispersion_imag
_atom_type_scat_source
Ru Ru -1.2594 0.8363 'International Tables Vol C Tables 4.2.6.8 and 6.1.1.4'
P P 0.1023 0.0942 'International Tables Vol C Tables 4.2.6.8 and 6.1.1.4'
O O 0.0106 0.0060 'International Tables Vol C Tables 4.2.6.8 and 6.1.1.4'
C C 0.0033 0.0016 'International Tables Vol C Tables 4.2.6.8 and 6.1.1.4'
H H 0.0000 0.0000 'International Tables Vol C Tables 4.2.6.8 and 6.1.1.4'

loop_
_geom_angle_atom_site_label_1
_geom_angle_atom_site_label_2
_geom_angle_atom_site_label_3
_geom_angle
_geom_angle_site_symmetry_1
_geom_angle_site_symmetry_3
_geom_angle_publ_flag
C2 Ru1 C1 92.4(6) . . ?
C2 Ru1 C3 88.5(6) . . ?
C1 Ru1 C3 177.5(6) . . ?
C2 Ru1 P1 97.1(4) . . ?
C1 Ru1 P1 91.8(4) . . ?
C3 Ru1 P1 90.5(4) . . ?
C2 Ru1 Ru3 95.6(4) . . ?
C1 Ru1 Ru3 93.5(4) . . ?
C3 Ru1 Ru3 84.0(4) . . ?
P1 Ru1 Ru3 166.02(9) . . ?
C2 Ru1 Ru2 154.6(4) . . ?
C1 Ru1 Ru2 84.5(4) . . ?
C3 Ru1 Ru2 93.7(4) . . ?
P1 Ru1 Ru2 108.17(9) . . ?
Ru3 Ru1 Ru2 59.58(4) . . ?
C9 Ru2 C10 97.8(6) . . ?
C9 Ru2 C8 101.1(6) . . ?
C10 Ru2 C8 160.5(6) . . ?
C9 Ru2 P2 95.2(4) . . ?
C10 Ru2 P2 88.1(4) . . ?
C8 Ru2 P2 85.8(4) . . ?
C9 Ru2 Ru3 79.9(4) . . ?
C10 Ru2 Ru3 90.7(4) . . ?
C8 Ru2 Ru3 96.9(4) . . ?
P2 Ru2 Ru3 174.84(9) . . ?
C9 Ru2 Ru1 138.8(4) . . ?
C10 Ru2 Ru1 89.5(4) . . ?
C8 Ru2 Ru1 79.2(4) . . ?
P2 Ru2 Ru1 125.59(9) . . ?
Ru3 Ru2 Ru1 59.40(4) . . ?
C5 Ru3 C7 167.9(6) . . ?
C5 Ru3 C6 89.2(6) . . ?
C7 Ru3 C6 90.6(6) . . ?
C5 Ru3 C4 95.6(6) . . ?
C7 Ru3 C4 96.2(6) . . ?
C6 Ru3 C4 104.3(6) . . ?
C5 Ru3 Ru1 91.4(4) . . ?
C7 Ru3 Ru1 86.1(4) . . ?
C6 Ru3 Ru1 167.0(4) . . ?
C4 Ru3 Ru1 88.5(4) . . ?
C5 Ru3 Ru2 79.9(4) . . ?
C7 Ru3 Ru2 88.5(4) . . ?
C6 Ru3 Ru2 106.4(4) . . ?
C4 Ru3 Ru2 148.9(4) . . ?
Ru1 Ru3 Ru2 61.03(4) . . ?
C11 P1 C25 104.4(6) . . ?
C11 P1 C19 103.1(6) . . ?
C25 P1 C19 100.3(6) . . ?
C11 P1 Ru1 117.6(4) . . ?
C25 P1 Ru1 117.8(4) . . ?
C19 P1 Ru1 111.3(4) . . ?
C31 P2 C37 101.2(5) . . ?
C31 P2 C18 101.7(6) . . ?
C37 P2 C18 105.0(5) . . ?
C31 P2 Ru2 113.9(4) . . ?
C37 P2 Ru2 115.2(4) . . ?
C18 P2 Ru2 117.8(4) . . ?
O1 C1 Ru1 173.1(13) . . ?
O2 C2 Ru1 178.6(13) . . ?
O3 C3 Ru1 172.5(13) . . ?
O4 C4 Ru3 174.9(14) . . ?
O5 C5 Ru3 172.5(12) . . ?
O6 C6 Ru3 174.9(14) . . ?
O7 C7 Ru3 175.3(13) . . ?
O8 C8 Ru2 173.9(14) . . ?
O9 C9 Ru2 178.1(13) . . ?
O10 C10 Ru2 171.5(12) . . ?
C12 C11 P1 118.0(8) . . ?
C13 C12 C17 117.0(12) . . ?
C13 C12 C11 120.8(12) . . ?
C17 C12 C11 122.2(11) . . ?
C14 C13 C12 124.1(13) . . ?
C13 C14 C15 121.5(13) . . ?
C14 C15 C16 116.7(13) . . ?
C15 C16 C17 124.0(13) . . ?
C12 C17 C16 116.7(12) . . ?
C12 C17 C18 123.1(11) . . ?
C16 C17 C18 120.0(12) . . ?
C17 C18 P2 115.6(8) . . ?
C24 C19 C20 117.2(12) . . ?
C24 C19 P1 124.0(11) . . ?
C20 C19 P1 118.8(10) . . ?
C21 C20 C19 121.3(13) . . ?
C22 C21 C20 120.9(13) . . ?
C23 C22 C21 118.4(14) . . ?
C22 C23 C24 121.6(14) . . ?
C19 C24 C23 120.6(14) . . ?
C26 C25 C30 117.5(12) . . ?
C26 C25 P1 124.4(11) . . ?
C30 C25 P1 118.1(10) . . ?
C25 C26 C27 119.3(13) . . ?
C28 C27 C26 123.5(15) . . ?
C27 C28 C29 116.8(15) . . ?
C28 C29 C30 121.8(14) . . ?
C25 C30 C29 120.9(13) . . ?
C36 C31 C32 118.4(12) . . ?
C36 C31 P2 123.4(10) . . ?
C32 C31 P2 118.2(10) . . ?
C31 C32 C33 120.4(14) . . ?
C34 C33 C32 121.5(15) . . ?
C33 C34 C35 119.3(15) . . ?
C34 C35 C36 117.9(15) . . ?
C31 C36 C35 122.5(14) . . ?
C38 C37 C42 118.3(11) . . ?
C38 C37 P2 118.4(9) . . ?
C42 C37 P2 123.1(10) . . ?
C37 C38 C39 117.8(12) . . ?
C40 C39 C38 121.0(13) . . ?
C41 C40 C39 120.6(13) . . ?
C40 C41 C42 120.2(12) . . ?
C41 C42 C37 122.0(12) . . ?

loop_
_geom_bond_atom_site_label_1
_geom_bond_atom_site_label_2
_geom_bond_distance
_geom_bond_site_symmetry_2
_geom_bond_publ_flag
Ru1 C2 1.889(15) . ?
Ru1 C1 1.937(14) . ?
Ru1 C3 1.948(15) . ?
Ru1 P1 2.350(3) . ?
Ru1 Ru3 2.8955(15) . ?
Ru1 Ru2 2.9431(16) . ?
Ru2 C9 1.862(14) . ?
Ru2 C10 1.928(14) . ?
Ru2 C8 1.934(16) . ?
Ru2 P2 2.349(3) . ?
Ru2 Ru3 2.9009(15) . ?
Ru3 C5 1.925(15) . ?
Ru3 C7 1.925(17) . ?
Ru3 C6 1.932(16) . ?
Ru3 C4 1.926(15) . ?
P1 C11 1.835(11) . ?
P1 C25 1.840(12) . ?
P1 C19 1.839(12) . ?
P2 C31 1.857(11) . ?
P2 C37 1.873(12) . ?
P2 C18 1.878(12) . ?
O1 C1 1.135(13) . ?
O2 C2 1.158(14) . ?
O3 C3 1.146(14) . ?
O4 C4 1.131(14) . ?
O5 C5 1.152(13) . ?
O6 C6 1.142(15) . ?
O7 C7 1.155(15) . ?
O8 C8 1.158(15) . ?
O9 C9 1.150(13) . ?
O10 C10 1.173(13) . ?
C11 C12 1.522(16) . ?
C12 C13 1.404(16) . ?
C12 C17 1.410(16) . ?
C13 C14 1.349(17) . ?
C14 C15 1.357(17) . ?
C15 C16 1.396(17) . ?
C16 C17 1.428(16) . ?
C17 C18 1.507(15) . ?
C19 C24 1.359(17) . ?
C19 C20 1.398(16) . ?
C20 C21 1.380(17) . ?
C21 C22 1.358(17) . ?
C22 C23 1.357(18) . ?
C23 C24 1.400(18) . ?
C25 C26 1.370(16) . ?
C25 C30 1.369(16) . ?
C26 C27 1.432(18) . ?
C27 C28 1.319(19) . ?
C28 C29 1.367(18) . ?
C29 C30 1.408(17) . ?
C31 C36 1.363(16) . ?
C31 C32 1.376(16) . ?
C32 C33 1.386(19) . ?
C33 C34 1.38(2) . ?
C34 C35 1.382(19) . ?
C35 C36 1.426(18) . ?
C37 C38 1.408(15) . ?
C37 C42 1.417(16) . ?
C38 C39 1.413(17) . ?
C39 C40 1.407(18) . ?
C40 C41 1.329(16) . ?
C41 C42 1.375(16) . ?
